data_4032695
loop_
_publ_author_name
'Luo, Shipeng'
'Zhang, Xiao'
'Zheng, Yu'
'Harms, Klaus'
'Zhang, Lilu'
'Meggers, Eric'

_publ_section_title
;
 Enantioselective Alkynylation of Aromatic Aldehydes Catalyzed by a
 Sterically Highly Demanding Chiral-at-Rhodium Lewis Acid.
;
_journal_issue 17
_journal_name_full 'The Journal of organic chemistry'
_journal_page_first 8995
_journal_page_last 9005
_journal_paper_doi 10.1021/acs.joc.7b01394
_journal_volume 82
_journal_year 2017
_chemical_absolute_configuration ad
_chemical_formula_moiety 'C50 H50 N4 Rh S2, F6 P, 0.5(C H2 Cl2)'
_chemical_formula_sum 'C50.5 H51 Cl F6 N4 P Rh S2'
_chemical_formula_weight 1061.40
_space_group_crystal_system orthorhombic
_space_group_IT_number 19
_space_group_name_Hall 'P 2ac 2ab'
_space_group_name_H-M_alt 'P 21 21 21'
_symmetry_space_group_name_Hall 'P 2ac 2ab'
_symmetry_space_group_name_H-M 'P 21 21 21'
_atom_sites_solution_hydrogens geom
_atom_sites_solution_primary dual
_atom_sites_solution_secondary difmap
_audit_creation_method SHELXL-2014/7
_cell_angle_alpha 90
_cell_angle_beta 90
_cell_angle_gamma 90
_cell_formula_units_Z 8
_cell_length_a 14.3345(8)
_cell_length_b 21.1548(12)
_cell_length_c 34.813(2)
_cell_measurement_reflns_used 9997
_cell_measurement_temperature 100(2)
_cell_measurement_theta_max 23.9302
_cell_measurement_theta_min 2.3401
_cell_volume 10556.8(10)
_computing_cell_refinement 'SAINT V8.37A (Bruker AXS Inc., 2015)'
_computing_data_collection 'APEX3 (Bruker AXS Inc., 2015)'
_computing_data_reduction 'SAINT V8.37A (Bruker AXS Inc., 2015)'
_computing_molecular_graphics 'DIAMOND (Crystal Impact)'
_computing_structure_refinement 'SHELXL-2014/7 (Sheldrick, 2014)'
_computing_structure_solution 'XT V2014/1 (Bruker AXS Inc., 2014)'
_diffrn_ambient_temperature 100(2)
_diffrn_detector_area_resol_mean 7.9
_diffrn_measured_fraction_theta_full 0.995
_diffrn_measured_fraction_theta_max 0.993
_diffrn_measurement_device_type 'Bruker D8 QUEST area detector'
_diffrn_measurement_method '\w and \f scans'
_diffrn_radiation_type MoK\a
_diffrn_radiation_wavelength 0.71073
_diffrn_reflns_av_R_equivalents 0.0876
_diffrn_reflns_av_unetI/netI 0.1133
_diffrn_reflns_Laue_measured_fraction_full 0.995
_diffrn_reflns_Laue_measured_fraction_max 0.993
_diffrn_reflns_limit_h_max 17
_diffrn_reflns_limit_h_min -17
_diffrn_reflns_limit_k_max 25
_diffrn_reflns_limit_k_min -22
_diffrn_reflns_limit_l_max 41
_diffrn_reflns_limit_l_min -41
_diffrn_reflns_number 72343
_diffrn_reflns_point_group_measured_fraction_full 0.995
_diffrn_reflns_point_group_measured_fraction_max 0.991
_diffrn_reflns_theta_full 25.242
_diffrn_reflns_theta_max 25.302
_diffrn_reflns_theta_min 2.253
_diffrn_source 'microfocus sealed X-ray tube'
_exptl_absorpt_coefficient_mu 0.541
_exptl_absorpt_correction_T_max 0.97
_exptl_absorpt_correction_T_min 0.70
_exptl_absorpt_correction_type multi-scan
_exptl_absorpt_process_details ' '
_exptl_crystal_colour yellow
_exptl_crystal_density_diffrn 1.336
_exptl_crystal_density_method 'not measured'
_exptl_crystal_description needle
_exptl_crystal_F_000 4360
_exptl_crystal_recrystallization_method 'Re-crystallisation from solvent'
_exptl_crystal_size_max 0.60
_exptl_crystal_size_mid 0.06
_exptl_crystal_size_min 0.05
_refine_diff_density_max 0.716
_refine_diff_density_min -0.735
_refine_diff_density_rms 0.097
_refine_ls_abs_structure_details
; 
 Flack x determined using 4724 quotients [(I+)-(I-)]/[(I+)+(I-)] 
 (Parsons, Flack and Wagner, Acta Cryst. B69 (2013) 249-259). 
;
_refine_ls_abs_structure_Flack 0.034(13)
_refine_ls_extinction_method none
_refine_ls_goodness_of_fit_ref 1.026
_refine_ls_hydrogen_treatment constr
_refine_ls_matrix_type full
_refine_ls_number_parameters 1312
_refine_ls_number_reflns 19079
_refine_ls_number_restraints 450
_refine_ls_restrained_S_all 1.028
_refine_ls_R_factor_all 0.1014
_refine_ls_R_factor_gt 0.0652
_refine_ls_shift/su_max 0.001
_refine_ls_shift/su_mean 0.000
_refine_ls_structure_factor_coef Fsqd
_refine_ls_weighting_details 'w=1/[\s^2^(Fo^2^)+(0.0575P)^2^+16.2367P] where P=(Fo^2^+2Fc^2^)/3'
_refine_ls_weighting_scheme calc
_refine_ls_wR_factor_gt 0.1260
_refine_ls_wR_factor_ref 0.1376
_reflns_Friedel_coverage 0.835
_reflns_Friedel_fraction_full 0.994
_reflns_Friedel_fraction_max 0.990
_reflns_number_gt 14045
_reflns_number_total 19079
_reflns_threshold_expression 'I > 2\s(I)'
_cod_data_source_file jo7b01394_si_002.cif
_cod_data_source_block lspRhSAdam3_0m_sq
_cod_depositor_comments
;
The following automatic conversions were performed:

'_exptl_absorpt_correction_type' value 'Multi-Scan' changed to
'multi-scan' according to
/home/data/users/saulius/crontab/automatic-downloads/current/ACS/lib/dictionaries/cif_core.dic
dictionary named 'cif_core.dic' version 2.4.2 from 2011-04-26.

Automatic conversion script
Id: cif_fix_values 4973 2017-02-22 13:04:09Z antanas 
;
_cod_original_cell_volume 10557.0(10)
_cod_original_formula_sum 'C50.50 H51 Cl F6 N4 P Rh S2'
_cod_database_code 4032695
_shelx_shelxl_version_number 2014/7
_shelx_space_group_comment
; 
The symmetry employed for this shelxl refinement is uniquely defined 
by the following loop, which should always be used as a source of 
symmetry information in preference to the above space-group names. 
They are only intended as comments. 
;
_shelx_estimated_absorpt_t_min 0.737
_shelx_estimated_absorpt_t_max 0.973

loop_
_space_group_symop_operation_xyz
'x, y, z'
'-x+1/2, -y, z+1/2'
'-x, y+1/2, -z+1/2'
'x+1/2, -y+1/2, -z'

loop_
_atom_site_label
_atom_site_type_symbol
_atom_site_fract_x
_atom_site_fract_y
_atom_site_fract_z
_atom_site_U_iso_or_equiv
_atom_site_adp_type
_atom_site_occupancy
_atom_site_site_symmetry_order
_atom_site_calc_flag
_atom_site_refinement_flags_posn
_atom_site_refinement_flags_adp
_atom_site_refinement_flags_occupancy
_atom_site_disorder_assembly
_atom_site_disorder_group
Rh1 Rh 0.75102(5) 0.63307(3) 0.57185(2) 0.01835(17) Uani 1 1 d . . . . .
N1 N 0.8362(5) 0.6497(4) 0.5259(2) 0.023(2) Uani 1 1 d . . . . .
C2 C 0.7926(7) 0.6666(4) 0.4936(3) 0.022(2) Uani 1 1 d . . . . .
S3 S 0.86410(17) 0.68316(13) 0.45553(8) 0.0277(6) Uani 1 1 d . . . . .
C4 C 0.9622(7) 0.6661(5) 0.4837(3) 0.029(3) Uani 1 1 d . . . . .
C5 C 1.0548(7) 0.6652(5) 0.4737(3) 0.030(3) Uani 1 1 d . . . . .
H5 H 1.0741 0.6765 0.4486 0.036 Uiso 1 1 calc R U . . .
C6 C 1.1177(6) 0.6478(4) 0.5005(3) 0.024(2) Uani 1 1 d . . . . .
H6 H 1.1817 0.6479 0.4935 0.029 Uiso 1 1 calc R U . . .
C7 C 1.0946(6) 0.6296(4) 0.5384(3) 0.023(2) Uani 1 1 d . . . . .
C8 C 0.9994(6) 0.6302(4) 0.5478(3) 0.019(2) Uani 1 1 d . . . . .
H8 H 0.9799 0.6180 0.5729 0.022 Uiso 1 1 calc R U . . .
C9 C 0.9347(6) 0.6481(4) 0.5212(3) 0.017(2) Uani 1 1 d . . . . .
C10 C 0.6921(6) 0.6679(4) 0.4952(3) 0.017(2) Uani 1 1 d . . . . .
C11 C 0.6548(6) 0.6515(4) 0.5312(3) 0.018(2) Uani 1 1 d . . . . .
C12 C 0.5583(7) 0.6514(4) 0.5355(3) 0.025(2) Uani 1 1 d . . . . .
H12 H 0.5310 0.6418 0.5596 0.030 Uiso 1 1 calc R U . . .
C013 C 0.6619(6) 0.4690(4) 0.2799(3) 0.020(2) Uani 1 1 d . . . . .
C13 C 0.5020(6) 0.6655(4) 0.5041(3) 0.026(2) Uani 1 1 d . . . . .
H13 H 0.4362 0.6646 0.5070 0.031 Uiso 1 1 calc R U . . .
C14 C 0.5389(7) 0.6808(4) 0.4688(3) 0.025(2) Uani 1 1 d . . . . .
H14 H 0.4993 0.6903 0.4477 0.030 Uiso 1 1 calc R U . . .
C15 C 0.6364(7) 0.6819(4) 0.4647(3) 0.023(2) Uani 1 1 d . . . . .
H15 H 0.6634 0.6925 0.4406 0.028 Uiso 1 1 calc R U . . .
C16 C 1.1685(6) 0.6109(4) 0.5668(3) 0.018(2) Uani 1 1 d . . . . .
C17 C 1.2102(7) 0.5463(5) 0.5554(3) 0.032(3) Uani 1 1 d . . . . .
H17A H 1.2373 0.5493 0.5293 0.039 Uiso 1 1 calc R U . . .
H17B H 1.1600 0.5142 0.5548 0.039 Uiso 1 1 calc R U . . .
C18 C 1.2871(7) 0.5251(5) 0.5841(3) 0.036(3) Uani 1 1 d . . . . .
H18 H 1.3123 0.4829 0.5764 0.043 Uiso 1 1 calc R U . . .
C19 C 1.3636(7) 0.5734(5) 0.5835(3) 0.034(3) Uani 1 1 d . . . . .
H19A H 1.3901 0.5763 0.5573 0.041 Uiso 1 1 calc R U . . .
H19B H 1.4140 0.5604 0.6013 0.041 Uiso 1 1 calc R U . . .
C20 C 1.3251(7) 0.6386(5) 0.5957(3) 0.029(3) Uani 1 1 d . . . . .
H20 H 1.3769 0.6702 0.5956 0.035 Uiso 1 1 calc R U . . .
C21 C 1.2840(7) 0.6341(6) 0.6363(3) 0.038(3) Uani 1 1 d . . . . .
H21A H 1.3330 0.6214 0.6547 0.046 Uiso 1 1 calc R U . . .
H21B H 1.2590 0.6757 0.6443 0.046 Uiso 1 1 calc R U . . .
C22 C 1.2057(7) 0.5849(5) 0.6358(3) 0.040(3) Uani 1 1 d . . . . .
H22 H 1.1785 0.5813 0.6621 0.048 Uiso 1 1 calc R U . . .
C23 C 1.1292(7) 0.6045(5) 0.6078(3) 0.031(3) Uani 1 1 d . . . . .
H23A H 1.1023 0.6454 0.6160 0.037 Uiso 1 1 calc R U . . .
H23B H 1.0788 0.5725 0.6080 0.037 Uiso 1 1 calc R U . . .
C24 C 1.2439(8) 0.5209(5) 0.6238(3) 0.047(3) Uani 1 1 d . . . . .
H24A H 1.2915 0.5068 0.6425 0.057 Uiso 1 1 calc R U . . .
H24B H 1.1928 0.4894 0.6236 0.057 Uiso 1 1 calc R U . . .
C25 C 1.2500(7) 0.6594(4) 0.5674(3) 0.025(2) Uani 1 1 d . . . . .
H25A H 1.2773 0.6629 0.5414 0.030 Uiso 1 1 calc R U . . .
H25B H 1.2259 0.7014 0.5750 0.030 Uiso 1 1 calc R U . . .
N1' N 0.6525(5) 0.6294(4) 0.6147(2) 0.0183(18) Uani 1 1 d . . . . .
C2' C 0.6304(6) 0.6872(4) 0.6282(3) 0.019(2) Uani 1 1 d . . . . .
S3' S 0.54730(18) 0.68617(12) 0.66390(8) 0.0287(6) Uani 1 1 d . . . . .
C4' C 0.5402(7) 0.6055(5) 0.6609(3) 0.024(2) Uani 1 1 d . . . . .
C5' C 0.4881(7) 0.5633(5) 0.6825(3) 0.032(3) Uani 1 1 d . . . . .
H5' H 0.4467 0.5785 0.7017 0.039 Uiso 1 1 calc R U . . .
C6' C 0.4964(6) 0.5009(6) 0.6761(3) 0.037(3) Uani 1 1 d . . . . .
H6' H 0.4610 0.4725 0.6915 0.044 Uiso 1 1 calc R U . . .
C7' C 0.5583(6) 0.4748(4) 0.6464(3) 0.029(3) Uani 1 1 d . . . . .
C8' C 0.6110(6) 0.5181(4) 0.6257(3) 0.024(2) Uani 1 1 d . . . . .
H8' H 0.6526 0.5038 0.6063 0.028 Uiso 1 1 calc R U . . .
C9' C 0.6033(6) 0.5815(4) 0.6333(3) 0.020(2) Uani 1 1 d . . . . .
C10' C 0.6773(6) 0.7403(4) 0.6124(3) 0.019(2) Uani 1 1 d . . . . .
C11' C 0.7431(7) 0.7249(4) 0.5835(3) 0.023(2) Uani 1 1 d . . . . .
C12' C 0.7909(7) 0.7748(4) 0.5664(3) 0.024(2) Uani 1 1 d . . . . .
H12' H 0.8340 0.7662 0.5464 0.028 Uiso 1 1 calc R U . . .
C13' C 0.7772(6) 0.8359(4) 0.5780(3) 0.022(2) Uani 1 1 d . . . . .
H13' H 0.8130 0.8685 0.5663 0.026 Uiso 1 1 calc R U . . .
C14' C 0.7127(7) 0.8522(5) 0.6062(3) 0.038(3) Uani 1 1 d . . . . .
H14' H 0.7026 0.8949 0.6134 0.045 Uiso 1 1 calc R U . . .
C15' C 0.6634(7) 0.8029(5) 0.6234(3) 0.030(3) Uani 1 1 d . . . . .
H15' H 0.6195 0.8122 0.6430 0.036 Uiso 1 1 calc R U . . .
C16' C 0.5662(7) 0.4058(5) 0.6423(4) 0.041(3) Uani 1 1 d . . . . .
C17' C 0.6276(10) 0.3801(6) 0.6764(4) 0.063(4) Uani 1 1 d . . . . .
H17Y H 0.6893 0.4013 0.6762 0.076 Uiso 1 1 calc R U . . .
H17Z H 0.5969 0.3899 0.7012 0.076 Uiso 1 1 calc R U . . .
C18' C 0.6411(13) 0.3067(7) 0.6725(6) 0.104(7) Uani 1 1 d . . . . .
H18' H 0.6818 0.2907 0.6937 0.125 Uiso 1 1 calc R U . . .
C19' C 0.5508(11) 0.2778(7) 0.6747(5) 0.086(6) Uani 1 1 d . . . . .
H19Y H 0.5218 0.2889 0.6996 0.103 Uiso 1 1 calc R U . . .
H19Z H 0.5583 0.2313 0.6740 0.103 Uiso 1 1 calc R U . . .
C20' C 0.4881(10) 0.2973(6) 0.6434(5) 0.070(4) Uani 1 1 d . . . . .
H20' H 0.4265 0.2755 0.6460 0.083 Uiso 1 1 calc R U . . .
C21' C 0.5263(14) 0.2870(7) 0.6045(6) 0.111(7) Uani 1 1 d . . . . .
H21Y H 0.4847 0.3071 0.5854 0.133 Uiso 1 1 calc R U . . .
H21Z H 0.5279 0.2410 0.5991 0.133 Uiso 1 1 calc R U . . .
C22' C 0.6300(11) 0.3157(5) 0.6002(5) 0.068(5) Uani 1 1 d . . . . .
H22' H 0.6591 0.3041 0.5750 0.081 Uiso 1 1 calc R U . . .
C23' C 0.6186(11) 0.3875(5) 0.6046(4) 0.060(4) Uani 1 1 d . . . . .
H23Y H 0.5835 0.4042 0.5823 0.072 Uiso 1 1 calc R U . . .
H23Z H 0.6810 0.4076 0.6046 0.072 Uiso 1 1 calc R U . . .
C24' C 0.4737(9) 0.3716(6) 0.6428(6) 0.107(7) Uani 1 1 d . . . . .
H24Y H 0.4372 0.3835 0.6198 0.128 Uiso 1 1 calc R U . . .
H24Z H 0.4378 0.3845 0.6658 0.128 Uiso 1 1 calc R U . . .
C25' C 0.6833(11) 0.2894(6) 0.6333(5) 0.090(6) Uani 1 1 d . . . . .
H25Y H 0.7482 0.3053 0.6322 0.108 Uiso 1 1 calc R U . . .
H25Z H 0.6856 0.2428 0.6310 0.108 Uiso 1 1 calc R U . . .
Rh2 Rh 0.51818(5) 0.50092(4) 0.34731(2) 0.01943(18) Uani 1 1 d . . . . .
N1A N 0.6125(5) 0.5109(4) 0.3031(2) 0.024(2) Uani 1 1 d . . . . .
C2A C 0.6297(7) 0.5709(5) 0.2943(3) 0.027(2) Uani 1 1 d . . . . .
S3A S 0.70442(18) 0.58111(12) 0.25593(8) 0.0287(6) Uani 1 1 d . . . . .
C4A C 0.7158(6) 0.4985(5) 0.2519(3) 0.029(2) Uani 1 1 d . . . . .
C5A C 0.7711(7) 0.4644(4) 0.2267(3) 0.026(2) Uani 1 1 d . . . . .
H5A H 0.8088 0.4849 0.2080 0.031 Uiso 1 1 calc R U . . .
C6A C 0.7690(6) 0.3998(4) 0.2298(3) 0.023(2) Uani 1 1 d . . . . .
H6A H 0.8075 0.3759 0.2129 0.027 Uiso 1 1 calc R U . . .
C7A C 0.7129(6) 0.3663(4) 0.2567(3) 0.020(2) Uani 1 1 d . . . . .
C8A C 0.6591(6) 0.4031(4) 0.2827(3) 0.023(2) Uani 1 1 d . . . . .
H8A H 0.6217 0.3831 0.3017 0.028 Uiso 1 1 calc R U . . .
C9A C 0.5846(7) 0.6193(4) 0.3166(3) 0.022(2) Uani 1 1 d . . . . .
C10A C 0.5264(7) 0.5935(4) 0.3449(3) 0.026(2) Uani 1 1 d . . . . .
C11A C 0.4778(7) 0.6376(4) 0.3681(3) 0.026(2) Uani 1 1 d . . . . .
H11A H 0.4372 0.6225 0.3876 0.031 Uiso 1 1 calc R U . . .
C12A C 0.4880(7) 0.7026(4) 0.3632(3) 0.034(3) Uani 1 1 d . . . . .
H12A H 0.4557 0.7313 0.3795 0.041 Uiso 1 1 calc R U . . .
C13A C 0.5466(8) 0.7255(5) 0.3338(3) 0.034(3) Uani 1 1 d . . . . .
H13A H 0.5525 0.7697 0.3298 0.040 Uiso 1 1 calc R U . . .
C14A C 0.5954(8) 0.6840(5) 0.3111(3) 0.033(3) Uani 1 1 d . . . . .
H14A H 0.6361 0.6994 0.2917 0.039 Uiso 1 1 calc R U . . .
C15A C 0.7127(7) 0.2945(4) 0.2590(3) 0.027(3) Uani 1 1 d . . . . .
C16A C 0.6436(8) 0.2714(5) 0.2887(4) 0.042(3) Uani 1 1 d . . . . .
H16A H 0.5804 0.2871 0.2824 0.051 Uiso 1 1 calc R U . . .
H16B H 0.6610 0.2877 0.3144 0.051 Uiso 1 1 calc R U . . .
C17A C 0.6440(8) 0.1979(5) 0.2891(4) 0.046(3) Uani 1 1 d . . . . .
H17E H 0.5988 0.1825 0.3089 0.055 Uiso 1 1 calc R U . . .
C18A C 0.6136(10) 0.1742(5) 0.2492(4) 0.065(4) Uani 1 1 d . . . . .
H18A H 0.6104 0.1274 0.2491 0.078 Uiso 1 1 calc R U . . .
H18B H 0.5509 0.1908 0.2429 0.078 Uiso 1 1 calc R U . . .
C19A C 0.6831(10) 0.1962(5) 0.2196(4) 0.057(4) Uani 1 1 d . . . . .
H19E H 0.6652 0.1790 0.1939 0.068 Uiso 1 1 calc R U . . .
C20A C 0.7800(9) 0.1739(5) 0.2296(3) 0.045(3) Uani 1 1 d . . . . .
H20A H 0.7813 0.1271 0.2298 0.054 Uiso 1 1 calc R U . . .
H20B H 0.8245 0.1887 0.2098 0.054 Uiso 1 1 calc R U . . .
C21A C 0.8097(8) 0.1980(5) 0.2680(3) 0.038(3) Uani 1 1 d . . . . .
H21E H 0.8739 0.1824 0.2739 0.045 Uiso 1 1 calc R U . . .
C22A C 0.8097(8) 0.2708(5) 0.2673(3) 0.039(3) Uani 1 1 d . . . . .
H22A H 0.8310 0.2873 0.2924 0.047 Uiso 1 1 calc R U . . .
H22B H 0.8532 0.2861 0.2473 0.047 Uiso 1 1 calc R U . . .
C23A C 0.6843(10) 0.2703(5) 0.2177(4) 0.054(4) Uani 1 1 d . . . . .
H23E H 0.6218 0.2866 0.2106 0.065 Uiso 1 1 calc R U . . .
H23F H 0.7299 0.2849 0.1983 0.065 Uiso 1 1 calc R U . . .
C25A C 0.7412(8) 0.1746(5) 0.2991(3) 0.041(3) Uani 1 1 d . . . . .
H25E H 0.7418 0.1278 0.3002 0.049 Uiso 1 1 calc R U . . .
H25F H 0.7601 0.1910 0.3246 0.049 Uiso 1 1 calc R U . . .
N1B N 0.4339(5) 0.4988(4) 0.3951(2) 0.0210(17) Uani 1 1 d . . . . .
C2B C 0.4799(6) 0.5062(4) 0.4276(3) 0.025(2) Uani 1 1 d . . . . .
S3B S 0.41051(16) 0.50402(13) 0.46834(7) 0.0265(6) Uani 1 1 d . . . . .
C4B C 0.3120(6) 0.4921(4) 0.4391(3) 0.021(2) Uani 1 1 d . . . . .
C5B C 0.2187(7) 0.4845(5) 0.4498(3) 0.028(3) Uani 1 1 d . . . . .
H5B H 0.2002 0.4851 0.4760 0.033 Uiso 1 1 calc R U . . .
C6B C 0.1548(7) 0.4762(4) 0.4208(3) 0.025(2) Uani 1 1 d . . . . .
H6B H 0.0914 0.4698 0.4276 0.030 Uiso 1 1 calc R U . . .
C7B C 0.1781(7) 0.4766(4) 0.3817(3) 0.020(2) Uani 1 1 d . . . . .
C8B C 0.2721(6) 0.4835(4) 0.3723(3) 0.021(2) Uani 1 1 d . . . . .
H8B H 0.2906 0.4827 0.3461 0.025 Uiso 1 1 calc R U . . .
C9B C 0.3390(6) 0.4915(4) 0.4008(3) 0.017(2) Uani 1 1 d . . . . .
C10B C 0.5803(6) 0.5123(4) 0.4254(3) 0.020(2) Uani 1 1 d . . . . .
C11B C 0.6151(6) 0.5092(4) 0.3871(3) 0.021(2) Uani 1 1 d . . . . .
C12B C 0.7117(6) 0.5146(4) 0.3834(3) 0.023(2) Uani 1 1 d . . . . .
H11B H 0.7388 0.5139 0.3585 0.028 Uiso 1 1 calc R U . . .
C13B C 0.7678(7) 0.5208(4) 0.4145(3) 0.031(3) Uani 1 1 d . . . . .
H12B H 0.8334 0.5225 0.4109 0.037 Uiso 1 1 calc R U . . .
C14B C 0.7328(7) 0.5247(4) 0.4511(3) 0.025(2) Uani 1 1 d . . . . .
H13B H 0.7737 0.5313 0.4722 0.030 Uiso 1 1 calc R U . . .
C15B C 0.6393(7) 0.5191(4) 0.4571(3) 0.030(3) Uani 1 1 d . . . . .
H14B H 0.6145 0.5197 0.4824 0.036 Uiso 1 1 calc R U . . .
C16B C 0.1030(6) 0.4690(4) 0.3510(3) 0.022(2) Uani 1 1 d . . . . .
C17B C 0.0281(6) 0.5193(4) 0.3561(3) 0.024(2) Uani 1 1 d . . . . .
H16C H 0.0564 0.5617 0.3531 0.028 Uiso 1 1 calc R U . . .
H16D H 0.0018 0.5164 0.3823 0.028 Uiso 1 1 calc R U . . .
C18B C -0.0508(7) 0.5107(5) 0.3262(3) 0.034(3) Uani 1 1 d . . . . .
H17F H -0.1001 0.5435 0.3302 0.041 Uiso 1 1 calc R U . . .
C19B C -0.0932(7) 0.4438(5) 0.3312(3) 0.033(3) Uani 1 1 d . . . . .
H18C H -0.1202 0.4397 0.3572 0.040 Uiso 1 1 calc R U . . .
H18D H -0.1439 0.4375 0.3122 0.040 Uiso 1 1 calc R U . . .
C20B C -0.0191(8) 0.3943(5) 0.3254(3) 0.032(3) Uani 1 1 d . . . . .
H19F H -0.0474 0.3514 0.3286 0.039 Uiso 1 1 calc R U . . .
C21B C 0.0211(8) 0.4004(5) 0.2849(3) 0.041(3) Uani 1 1 d . . . . .
H20C H -0.0291 0.3947 0.2657 0.049 Uiso 1 1 calc R U . . .
H20D H 0.0688 0.3674 0.2806 0.049 Uiso 1 1 calc R U . . .
C22B C 0.0651(8) 0.4662(5) 0.2804(3) 0.040(3) Uani 1 1 d . . . . .
H21F H 0.0927 0.4702 0.2541 0.049 Uiso 1 1 calc R U . . .
C23B C 0.1427(7) 0.4750(5) 0.3109(3) 0.031(3) Uani 1 1 d . . . . .
H22C H 0.1917 0.4426 0.3071 0.037 Uiso 1 1 calc R U . . .
H22D H 0.1716 0.5171 0.3078 0.037 Uiso 1 1 calc R U . . .
C24B C 0.0583(7) 0.4030(4) 0.3549(3) 0.031(3) Uani 1 1 d . . . . .
H23G H 0.1066 0.3701 0.3511 0.038 Uiso 1 1 calc R U . . .
H23H H 0.0324 0.3980 0.3811 0.038 Uiso 1 1 calc R U . . .
C25B C -0.0091(8) 0.5170(5) 0.2861(3) 0.040(3) Uani 1 1 d . . . . .
H24E H 0.0191 0.5594 0.2830 0.048 Uiso 1 1 calc R U . . .
H24F H -0.0588 0.5122 0.2666 0.048 Uiso 1 1 calc R U . . .
N1N N 0.7606(6) 0.5340(3) 0.5572(2) 0.0234(19) Uani 1 1 d . . . . .
C2N C 0.7695(9) 0.4851(5) 0.5461(3) 0.040(3) Uani 1 1 d . . . . .
C3N C 0.7799(14) 0.4198(5) 0.5305(4) 0.090(6) Uani 1 1 d . . . . .
H3NA H 0.8197 0.3949 0.5477 0.135 Uiso 1 1 calc R U . . .
H3NB H 0.8085 0.4218 0.5049 0.135 Uiso 1 1 calc R U . . .
H3NC H 0.7184 0.3999 0.5286 0.135 Uiso 1 1 calc R U . . .
N4N N 0.8502(6) 0.6145(4) 0.6181(3) 0.024(2) Uani 1 1 d . . . . .
C5N C 0.8929(7) 0.6027(4) 0.6448(3) 0.023(2) Uani 1 1 d . . . . .
C6N C 0.9474(8) 0.5866(5) 0.6781(3) 0.037(3) Uani 1 1 d . . . . .
H6NA H 0.9468 0.5407 0.6817 0.055 Uiso 1 1 calc R U . . .
H6NB H 0.9207 0.6072 0.7008 0.055 Uiso 1 1 calc R U . . .
H6NC H 1.0117 0.6011 0.6744 0.055 Uiso 1 1 calc R U . . .
N7N N 0.5018(5) 0.3979(4) 0.3498(2) 0.0232(19) Uani 1 1 d . . . . .
C8N C 0.4762(7) 0.3484(5) 0.3522(3) 0.032(3) Uani 1 1 d . . . . .
C9N C 0.4458(8) 0.2833(5) 0.3557(3) 0.042(3) Uani 1 1 d . . . . .
H9NA H 0.3940 0.2808 0.3740 0.064 Uiso 1 1 calc R U . . .
H9NB H 0.4978 0.2573 0.3649 0.064 Uiso 1 1 calc R U . . .
H9NC H 0.4252 0.2678 0.3306 0.064 Uiso 1 1 calc R U . . .
N10N N 0.4174(5) 0.4996(4) 0.3017(2) 0.0219(18) Uani 1 1 d . . . . .
C11N C 0.3879(9) 0.5028(6) 0.2724(4) 0.051(3) Uani 1 1 d . . . . .
C12N C 0.3490(10) 0.5048(7) 0.2313(4) 0.069(4) Uani 1 1 d . . . . .
H12C H 0.2898 0.5280 0.2311 0.103 Uiso 1 1 calc R U . . .
H12D H 0.3385 0.4616 0.2221 0.103 Uiso 1 1 calc R U . . .
H12E H 0.3938 0.5260 0.2144 0.103 Uiso 1 1 calc R U . . .
C02V C 0.1436(10) 0.2070(7) 0.1896(5) 0.077(5) Uani 1 1 d . . . . .
H02A H 0.1503 0.2536 0.1895 0.093 Uiso 1 1 calc R U . . .
H02B H 0.2000 0.1889 0.2017 0.093 Uiso 1 1 calc R U . . .
Cl1 Cl 0.0457(3) 0.18626(17) 0.21651(13) 0.0824(13) Uani 1 1 d . . . . .
Cl2 Cl 0.1359(4) 0.1806(2) 0.14325(14) 0.1107(18) Uani 1 1 d . . . . .
P1 P 0.4493(9) 0.0897(5) 0.3658(4) 0.054(3) Uani 0.54(2) 1 d D U P A 1
F1 F 0.3646(9) 0.0460(6) 0.3515(7) 0.063(5) Uani 0.54(2) 1 d D U P A 1
F2 F 0.3827(13) 0.1233(10) 0.3965(5) 0.082(6) Uani 0.54(2) 1 d D U P A 1
F3 F 0.4182(18) 0.1439(10) 0.3356(6) 0.074(6) Uani 0.54(2) 1 d D U P A 1
F4 F 0.5344(14) 0.1336(9) 0.3806(6) 0.068(5) Uani 0.54(2) 1 d D U P A 1
F5 F 0.4771(12) 0.0383(8) 0.3958(7) 0.087(6) Uani 0.54(2) 1 d D U P A 1
F6 F 0.5148(13) 0.0597(7) 0.3346(6) 0.071(5) Uani 0.54(2) 1 d D U P A 1
P1Q P 0.4780(13) 0.0970(7) 0.3771(5) 0.062(4) Uani 0.46(2) 1 d D U P A 2
F1Q F 0.3882(15) 0.0506(9) 0.3785(10) 0.088(7) Uani 0.46(2) 1 d D U P A 2
F2Q F 0.4267(18) 0.1440(8) 0.4066(7) 0.086(7) Uani 0.46(2) 1 d D U P A 2
F3Q F 0.4372(19) 0.1307(13) 0.3391(7) 0.075(7) Uani 0.46(2) 1 d D U P A 2
F4Q F 0.5650(16) 0.1450(11) 0.3760(8) 0.072(6) Uani 0.46(2) 1 d D U P A 2
F5Q F 0.523(2) 0.0621(9) 0.4126(6) 0.092(7) Uani 0.46(2) 1 d D U P A 2
F6Q F 0.5301(14) 0.0460(10) 0.3515(6) 0.059(6) Uani 0.46(2) 1 d D U P A 2
P2 P 0.3052(9) 0.3305(6) 0.2550(3) 0.065(4) Uani 0.60(2) 1 d D U P B 1
F7 F 0.3043(15) 0.3542(9) 0.2982(4) 0.089(6) Uani 0.60(2) 1 d D U P B 1
F8 F 0.2033(12) 0.2919(9) 0.2601(6) 0.096(5) Uani 0.60(2) 1 d D U P B 1
F9 F 0.2425(14) 0.3894(8) 0.2441(6) 0.057(5) Uani 0.60(2) 1 d D U P B 1
F10 F 0.4015(12) 0.3621(8) 0.2496(6) 0.097(6) Uani 0.60(2) 1 d D U P B 1
F11 F 0.3093(13) 0.3088(7) 0.2111(3) 0.060(5) Uani 0.60(2) 1 d D U P B 1
F12 F 0.3477(16) 0.2628(8) 0.2682(6) 0.080(6) Uani 0.60(2) 1 d D U P B 1
P2A P 0.3058(10) 0.3195(7) 0.2580(4) 0.040(4) Uani 0.40(2) 1 d D U P B 2
F7A F 0.2657(15) 0.3200(10) 0.3002(5) 0.057(6) Uani 0.40(2) 1 d D U P B 2
F8A F 0.2317(15) 0.2684(9) 0.2434(7) 0.073(6) Uani 0.40(2) 1 d D U P B 2
F9A F 0.2335(18) 0.3717(12) 0.2443(9) 0.054(7) Uani 0.40(2) 1 d D U P B 2
F10A F 0.3830(14) 0.3682(8) 0.2718(7) 0.058(6) Uani 0.40(2) 1 d D U P B 2
F11A F 0.3518(17) 0.3260(12) 0.2160(6) 0.065(6) Uani 0.40(2) 1 d D U P B 2
F12A F 0.3775(18) 0.2627(11) 0.2682(9) 0.056(7) Uani 0.40(2) 1 d D U P B 2

loop_
_atom_site_aniso_label
_atom_site_aniso_U_11
_atom_site_aniso_U_22
_atom_site_aniso_U_33
_atom_site_aniso_U_23
_atom_site_aniso_U_13
_atom_site_aniso_U_12
Rh1 0.0110(3) 0.0220(3) 0.0221(4) 0.0026(3) 0.0009(4) -0.0005(3)
N1 0.021(5) 0.029(5) 0.018(5) 0.002(4) 0.006(4) -0.003(4)
C2 0.015(5) 0.023(5) 0.027(7) -0.005(5) -0.007(5) -0.002(4)
S3 0.0154(14) 0.0413(15) 0.0263(17) 0.0099(12) 0.0008(12) 0.0010(11)
C4 0.029(7) 0.035(6) 0.022(7) 0.008(5) 0.009(5) 0.004(5)
C5 0.029(6) 0.038(6) 0.023(7) 0.006(5) 0.005(5) 0.001(5)
C6 0.011(5) 0.042(6) 0.020(6) 0.001(5) 0.006(5) 0.005(4)
C7 0.020(5) 0.028(5) 0.022(6) 0.004(5) -0.008(5) -0.002(4)
C8 0.016(5) 0.019(4) 0.021(5) 0.004(4) 0.005(4) -0.002(4)
C9 0.016(5) 0.014(5) 0.021(6) 0.002(4) 0.002(5) -0.002(4)
C10 0.014(5) 0.021(5) 0.016(6) 0.002(4) 0.000(4) -0.005(4)
C11 0.012(5) 0.006(4) 0.037(7) 0.003(4) -0.001(5) 0.000(4)
C12 0.027(6) 0.020(5) 0.027(7) 0.001(4) 0.003(5) -0.001(4)
C013 0.007(5) 0.033(5) 0.021(6) -0.007(4) -0.002(4) -0.003(4)
C13 0.007(5) 0.035(6) 0.036(7) -0.006(5) -0.009(5) 0.008(4)
C14 0.019(6) 0.038(6) 0.019(6) 0.000(5) -0.005(5) -0.005(4)
C15 0.026(6) 0.028(5) 0.015(6) -0.003(4) 0.003(5) -0.006(4)
C16 0.010(5) 0.024(5) 0.019(6) 0.001(4) -0.002(4) 0.005(4)
C17 0.013(5) 0.041(6) 0.044(8) 0.002(5) -0.006(5) 0.004(5)
C18 0.028(6) 0.035(6) 0.045(8) 0.008(5) -0.007(6) 0.005(5)
C19 0.014(5) 0.049(7) 0.040(8) 0.013(5) -0.007(5) 0.000(5)
C20 0.018(5) 0.040(6) 0.030(7) 0.009(5) -0.005(5) -0.001(5)
C21 0.020(6) 0.063(7) 0.031(7) 0.000(6) -0.002(5) 0.005(5)
C22 0.020(6) 0.071(8) 0.028(7) 0.016(6) 0.000(5) 0.005(6)
C23 0.013(6) 0.059(7) 0.021(7) 0.008(5) -0.005(5) 0.008(5)
C24 0.019(6) 0.061(7) 0.061(9) 0.032(6) -0.020(7) -0.016(6)
C25 0.021(5) 0.035(5) 0.020(6) 0.005(4) -0.003(6) -0.008(5)
N1' 0.017(4) 0.022(4) 0.017(5) 0.005(4) -0.002(4) -0.001(4)
C2' 0.014(5) 0.028(5) 0.015(6) 0.005(4) -0.007(4) -0.002(4)
S3' 0.0208(14) 0.0408(15) 0.0245(17) -0.0005(12) -0.0002(12) 0.0094(12)
C4' 0.018(6) 0.038(6) 0.014(6) 0.003(4) -0.001(5) 0.007(4)
C5' 0.020(6) 0.046(7) 0.032(7) 0.017(5) -0.004(5) 0.000(5)
C6' 0.013(5) 0.060(7) 0.036(7) 0.017(6) 0.005(4) 0.008(6)
C7' 0.007(5) 0.041(6) 0.039(7) 0.015(5) -0.008(5) -0.003(4)
C8' 0.014(5) 0.030(6) 0.027(6) 0.004(4) -0.006(5) 0.000(4)
C9' 0.010(5) 0.031(6) 0.020(6) 0.001(5) -0.001(5) -0.003(4)
C10' 0.012(5) 0.028(5) 0.018(6) 0.002(4) -0.009(4) -0.001(4)
C11' 0.023(5) 0.027(5) 0.017(6) 0.002(4) -0.007(5) -0.001(5)
C12' 0.023(5) 0.031(5) 0.017(6) 0.000(4) -0.011(5) -0.011(4)
C13' 0.010(5) 0.018(5) 0.037(7) 0.004(4) -0.013(5) -0.001(4)
C14' 0.026(6) 0.023(6) 0.065(9) -0.008(5) -0.013(6) -0.004(5)
C15' 0.018(6) 0.037(6) 0.034(7) -0.014(5) -0.011(5) 0.012(5)
C16' 0.022(6) 0.030(6) 0.072(10) 0.020(6) 0.006(6) -0.007(5)
C17' 0.060(9) 0.062(9) 0.068(10) 0.023(7) 0.002(8) 0.026(7)
C18' 0.087(14) 0.063(11) 0.16(2) 0.010(11) -0.033(14) 0.030(10)
C19' 0.060(11) 0.052(9) 0.147(17) 0.009(9) -0.042(11) -0.011(8)
C20' 0.043(9) 0.065(9) 0.101(14) 0.005(9) 0.024(9) -0.023(7)
C21' 0.136(17) 0.063(10) 0.135(18) -0.059(11) -0.014(15) -0.030(11)
C22' 0.108(13) 0.015(6) 0.080(11) 0.013(6) 0.000(10) -0.010(7)
C23' 0.090(12) 0.028(7) 0.062(10) -0.005(6) -0.018(9) -0.009(7)
C24' 0.035(8) 0.053(8) 0.23(2) -0.029(12) 0.018(12) -0.013(7)
C25' 0.087(12) 0.040(8) 0.143(17) 0.012(9) 0.076(13) 0.025(8)
Rh2 0.0144(3) 0.0241(4) 0.0198(4) 0.0001(4) 0.0019(3) -0.0011(4)
N1A 0.020(4) 0.034(5) 0.016(5) 0.000(4) -0.004(4) -0.003(4)
C2A 0.023(6) 0.031(6) 0.027(7) -0.001(5) 0.002(5) -0.001(4)
S3A 0.0259(14) 0.0318(14) 0.0285(17) 0.0013(12) 0.0100(13) -0.0021(11)
C4A 0.028(6) 0.033(5) 0.028(6) 0.004(6) 0.004(5) 0.008(5)
C5A 0.021(6) 0.036(6) 0.021(6) 0.001(4) -0.001(5) 0.000(4)
C6A 0.010(6) 0.033(5) 0.025(6) -0.007(4) 0.001(4) 0.002(4)
C7A 0.017(5) 0.032(5) 0.011(5) -0.002(4) 0.000(4) -0.002(4)
C8A 0.016(5) 0.027(5) 0.027(6) -0.002(4) 0.000(5) 0.001(4)
C9A 0.026(6) 0.019(5) 0.021(6) -0.002(4) -0.008(5) 0.006(4)
C10A 0.015(5) 0.040(6) 0.024(6) 0.003(5) -0.008(5) 0.003(5)
C11A 0.023(5) 0.031(5) 0.024(6) 0.005(5) 0.004(5) 0.001(5)
C12A 0.032(7) 0.024(5) 0.045(8) 0.001(5) 0.007(6) 0.010(5)
C13A 0.044(7) 0.023(5) 0.035(7) 0.009(5) -0.002(6) 0.000(5)
C14A 0.037(7) 0.033(6) 0.028(7) -0.003(5) -0.004(6) -0.009(5)
C15A 0.020(5) 0.029(5) 0.033(7) -0.012(5) -0.005(5) -0.004(4)
C16A 0.029(7) 0.044(7) 0.054(9) -0.001(6) 0.011(6) -0.008(5)
C17A 0.033(7) 0.038(7) 0.067(10) 0.012(6) 0.011(7) 0.002(5)
C18A 0.078(11) 0.025(6) 0.091(12) 0.006(7) -0.041(10) -0.007(6)
C19A 0.082(11) 0.032(7) 0.056(10) 0.002(6) -0.015(9) 0.004(7)
C20A 0.066(9) 0.034(6) 0.034(8) -0.006(5) 0.006(7) 0.018(6)
C21A 0.033(7) 0.035(6) 0.045(8) 0.000(6) -0.004(6) 0.012(5)
C22A 0.040(7) 0.034(6) 0.042(8) 0.004(6) -0.005(6) -0.002(5)
C23A 0.070(9) 0.037(7) 0.056(9) -0.013(6) -0.013(8) 0.017(6)
C25A 0.048(7) 0.031(5) 0.044(8) 0.000(5) 0.010(7) 0.005(6)
N1B 0.015(4) 0.022(4) 0.025(5) 0.000(4) 0.000(4) 0.011(4)
C2B 0.030(5) 0.016(4) 0.028(6) 0.004(5) 0.006(5) 0.001(4)
S3B 0.0213(13) 0.0395(14) 0.0186(14) -0.0012(13) 0.0013(11) -0.0033(13)
C4B 0.019(5) 0.019(5) 0.026(6) -0.006(4) 0.001(4) -0.005(4)
C5B 0.026(6) 0.047(7) 0.010(6) -0.003(4) 0.006(5) 0.000(5)
C6B 0.020(6) 0.031(5) 0.024(7) -0.010(4) 0.010(5) -0.008(4)
C7B 0.022(6) 0.009(4) 0.028(7) -0.008(4) 0.010(5) -0.007(4)
C8B 0.020(6) 0.020(5) 0.024(6) -0.003(4) 0.003(4) 0.004(4)
C9B 0.014(5) 0.019(5) 0.020(6) 0.004(4) -0.004(4) -0.004(4)
C10B 0.016(5) 0.017(5) 0.026(6) -0.004(4) -0.005(5) -0.004(4)
C11B 0.015(5) 0.022(5) 0.027(6) 0.005(5) 0.002(4) 0.005(4)
C12B 0.019(5) 0.029(6) 0.021(6) 0.008(4) 0.004(5) -0.002(4)
C13B 0.018(6) 0.039(6) 0.035(7) 0.001(5) -0.007(5) 0.005(4)
C14B 0.027(7) 0.032(5) 0.015(6) -0.001(4) 0.001(5) -0.003(4)
C15B 0.031(6) 0.031(6) 0.029(7) -0.005(5) 0.003(5) 0.001(4)
C16B 0.020(5) 0.022(5) 0.025(6) 0.002(4) -0.003(5) -0.001(4)
C17B 0.014(5) 0.015(5) 0.042(7) -0.007(4) -0.011(5) -0.003(4)
C18B 0.023(6) 0.026(6) 0.054(8) -0.004(5) -0.012(5) 0.005(5)
C19B 0.025(6) 0.044(6) 0.032(7) 0.004(5) -0.004(5) -0.005(5)
C20B 0.030(6) 0.039(6) 0.028(7) 0.002(5) -0.006(6) -0.008(5)
C21B 0.023(6) 0.046(6) 0.054(9) -0.023(6) -0.017(6) -0.006(5)
C22B 0.027(7) 0.064(8) 0.030(7) -0.003(6) 0.003(6) 0.000(6)
C23B 0.025(6) 0.045(6) 0.024(7) -0.014(5) -0.007(5) 0.001(5)
C24B 0.026(6) 0.020(5) 0.049(8) -0.011(5) -0.007(6) -0.006(4)
C25B 0.036(7) 0.042(7) 0.041(8) 0.010(5) -0.018(6) -0.018(5)
N1N 0.031(5) 0.017(4) 0.022(5) 0.006(3) 0.006(4) 0.006(4)
C2N 0.061(9) 0.036(7) 0.024(7) 0.014(5) 0.008(6) 0.002(6)
C3N 0.19(2) 0.024(6) 0.060(10) -0.004(6) -0.006(11) 0.024(9)
N4N 0.024(5) 0.031(5) 0.016(5) 0.003(4) 0.002(4) 0.001(4)
C5N 0.028(6) 0.021(5) 0.019(7) -0.002(4) 0.003(5) -0.002(4)
C6N 0.042(7) 0.047(7) 0.021(7) 0.010(5) 0.002(6) 0.007(6)
N7N 0.010(4) 0.034(5) 0.025(5) 0.000(4) 0.000(4) -0.001(3)
C8N 0.025(6) 0.040(6) 0.031(7) -0.002(5) 0.013(6) -0.009(5)
C9N 0.045(7) 0.031(6) 0.051(9) 0.003(5) 0.006(6) -0.024(5)
N10N 0.021(4) 0.036(4) 0.009(5) 0.005(5) -0.007(4) -0.002(4)
C11N 0.057(8) 0.030(6) 0.067(10) 0.003(8) 0.020(8) -0.002(7)
C12N 0.078(10) 0.072(9) 0.056(9) 0.021(9) -0.019(8) -0.015(9)
C02V 0.049(9) 0.089(11) 0.093(13) 0.034(9) 0.015(9) 0.028(8)
Cl1 0.073(3) 0.074(2) 0.100(3) 0.051(2) 0.009(2) 0.009(2)
Cl2 0.179(5) 0.071(3) 0.083(4) 0.006(2) 0.019(4) 0.005(3)
P1 0.036(5) 0.032(4) 0.093(8) 0.010(4) 0.018(5) 0.010(3)
F1 0.042(7) 0.052(7) 0.096(12) 0.011(7) 0.011(7) 0.002(5)
F2 0.044(9) 0.093(11) 0.109(11) -0.018(8) 0.014(8) 0.008(8)
F3 0.080(13) 0.034(8) 0.108(11) 0.006(7) -0.002(8) 0.002(7)
F4 0.058(10) 0.058(9) 0.087(11) 0.011(8) 0.010(8) -0.010(7)
F5 0.052(9) 0.071(9) 0.139(12) 0.047(8) -0.001(8) -0.009(7)
F6 0.062(10) 0.034(8) 0.116(12) -0.001(7) 0.032(9) 0.009(6)
P1Q 0.055(8) 0.053(7) 0.079(8) 0.028(5) 0.029(6) 0.018(5)
F1Q 0.080(11) 0.056(9) 0.127(17) 0.029(10) 0.030(10) 0.002(8)
F2Q 0.077(13) 0.043(9) 0.138(13) 0.013(8) 0.050(10) -0.011(8)
F3Q 0.051(11) 0.061(13) 0.112(11) 0.041(9) -0.006(9) -0.009(9)
F4Q 0.060(11) 0.085(11) 0.070(12) 0.023(8) 0.016(9) 0.003(8)
F5Q 0.134(15) 0.059(10) 0.084(11) 0.019(8) 0.004(9) 0.017(10)
F6Q 0.047(9) 0.068(10) 0.062(11) 0.013(8) -0.007(8) 0.029(7)
P2 0.089(7) 0.059(6) 0.047(6) -0.038(4) -0.028(5) 0.043(4)
F7 0.118(12) 0.088(11) 0.060(8) -0.051(7) -0.023(7) 0.052(9)
F8 0.114(9) 0.073(10) 0.103(12) -0.031(8) 0.001(8) 0.009(7)
F9 0.060(9) 0.050(8) 0.059(9) -0.019(6) 0.009(7) 0.018(7)
F10 0.113(9) 0.099(10) 0.078(12) -0.045(8) 0.000(8) -0.007(7)
F11 0.074(10) 0.052(8) 0.053(7) -0.038(5) -0.019(6) 0.039(7)
F12 0.125(14) 0.060(8) 0.054(10) -0.029(6) -0.007(9) 0.034(8)
P2A 0.042(7) 0.031(6) 0.046(8) 0.007(5) 0.010(5) -0.002(5)
F7A 0.065(11) 0.054(11) 0.053(9) 0.004(7) 0.022(7) -0.002(8)
F8A 0.066(11) 0.048(9) 0.104(14) -0.014(8) 0.012(9) 0.004(7)
F9A 0.050(10) 0.057(11) 0.055(12) 0.012(9) 0.018(8) 0.014(8)
F10A 0.062(10) 0.037(8) 0.074(13) 0.009(8) -0.003(8) -0.005(7)
F11A 0.055(12) 0.075(12) 0.064(10) -0.001(8) 0.015(8) 0.007(9)
F12A 0.066(11) 0.043(9) 0.060(13) 0.006(8) 0.013(9) 0.016(7)

loop_
_atom_type_symbol
_atom_type_description
_atom_type_scat_dispersion_real
_atom_type_scat_dispersion_imag
_atom_type_scat_source
C C 0.0033 0.0016 'International Tables Vol C Tables 4.2.6.8 and 6.1.1.4'
H H 0.0000 0.0000 'International Tables Vol C Tables 4.2.6.8 and 6.1.1.4'
N N 0.0061 0.0033 'International Tables Vol C Tables 4.2.6.8 and 6.1.1.4'
Rh Rh -1.1178 0.9187 'International Tables Vol C Tables 4.2.6.8 and 6.1.1.4'
S S 0.1246 0.1234 'International Tables Vol C Tables 4.2.6.8 and 6.1.1.4'
P P 0.1023 0.0942 'International Tables Vol C Tables 4.2.6.8 and 6.1.1.4'
Cl Cl 0.1484 0.1585 'International Tables Vol C Tables 4.2.6.8 and 6.1.1.4'
F F 0.0171 0.0103 'International Tables Vol C Tables 4.2.6.8 and 6.1.1.4'

loop_
_geom_angle_atom_site_label_1
_geom_angle_atom_site_label_2
_geom_angle_atom_site_label_3
_geom_angle
C11' Rh1 C11 85.1(4)
C11' Rh1 N1 91.5(4)
C11 Rh1 N1 79.9(3)
C11' Rh1 N1' 81.4(4)
C11 Rh1 N1' 92.7(3)
N1 Rh1 N1' 170.2(3)
C11' Rh1 N1N 178.0(3)
C11 Rh1 N1N 93.7(3)
N1 Rh1 N1N 86.8(3)
N1' Rh1 N1N 100.3(3)
C11' Rh1 N4N 93.6(3)
C11 Rh1 N4N 177.2(4)
N1 Rh1 N4N 102.6(3)
N1' Rh1 N4N 84.6(3)
N1N Rh1 N4N 87.7(3)
C2 N1 C9 112.1(8)
C2 N1 Rh1 115.2(6)
C9 N1 Rh1 132.7(7)
N1 C2 C10 116.2(9)
N1 C2 S3 115.2(7)
C10 C2 S3 128.5(8)
C2 S3 C4 90.3(5)
C5 C4 C9 119.8(10)
C5 C4 S3 129.7(9)
C9 C4 S3 110.4(8)
C6 C5 C4 118.5(10)
C6 C5 H5 120.8
C4 C5 H5 120.8
C5 C6 C7 124.2(9)
C5 C6 H6 117.9
C7 C6 H6 117.9
C8 C7 C6 116.3(8)
C8 C7 C16 122.3(9)
C6 C7 C16 121.3(8)
C9 C8 C7 120.3(9)
C9 C8 H8 119.8
C7 C8 H8 119.8
C8 C9 C4 120.8(9)
C8 C9 N1 127.2(9)
C4 C9 N1 112.0(9)
C15 C10 C11 121.7(9)
C15 C10 C2 124.1(10)
C11 C10 C2 114.1(9)
C12 C11 C10 118.3(9)
C12 C11 Rh1 127.2(8)
C10 C11 Rh1 114.5(7)
C13 C12 C11 119.5(10)
C13 C12 H12 120.3
C11 C12 H12 120.3
N1A C013 C4A 113.9(8)
N1A C013 C8A 125.4(9)
C4A C013 C8A 120.7(9)
C14 C13 C12 122.0(9)
C14 C13 H13 119.0
C12 C13 H13 119.0
C13 C14 C15 118.5(9)
C13 C14 H14 120.7
C15 C14 H14 120.7
C10 C15 C14 120.0(9)
C10 C15 H15 120.0
C14 C15 H15 120.0
C7 C16 C23 112.0(8)
C7 C16 C17 109.7(8)
C23 C16 C17 107.6(8)
C7 C16 C25 111.5(7)
C23 C16 C25 108.6(8)
C17 C16 C25 107.2(7)
C16 C17 C18 111.4(8)
C16 C17 H17A 109.4
C18 C17 H17A 109.4
C16 C17 H17B 109.4
C18 C17 H17B 109.4
H17A C17 H17B 108.0
C19 C18 C24 110.6(9)
C19 C18 C17 108.3(8)
C24 C18 C17 108.3(9)
C19 C18 H18 109.9
C24 C18 H18 109.9
C17 C18 H18 109.9
C18 C19 C20 110.1(8)
C18 C19 H19A 109.6
C20 C19 H19A 109.6
C18 C19 H19B 109.6
C20 C19 H19B 109.6
H19A C19 H19B 108.2
C25 C20 C21 110.0(8)
C25 C20 C19 109.4(8)
C21 C20 C19 109.6(9)
C25 C20 H20 109.3
C21 C20 H20 109.3
C19 C20 H20 109.3
C22 C21 C20 108.3(9)
C22 C21 H21A 110.0
C20 C21 H21A 110.0
C22 C21 H21B 110.0
C20 C21 H21B 110.0
H21A C21 H21B 108.4
C24 C22 C23 109.0(10)
C24 C22 C21 110.2(9)
C23 C22 C21 110.4(9)
C24 C22 H22 109.0
C23 C22 H22 109.0
C21 C22 H22 109.0
C22 C23 C16 110.7(8)
C22 C23 H23A 109.5
C16 C23 H23A 109.5
C22 C23 H23B 109.5
C16 C23 H23B 109.5
H23A C23 H23B 108.1
C18 C24 C22 110.2(8)
C18 C24 H24A 109.6
C22 C24 H24A 109.6
C18 C24 H24B 109.6
C22 C24 H24B 109.6
H24A C24 H24B 108.1
C20 C25 C16 110.5(7)
C20 C25 H25A 109.6
C16 C25 H25A 109.6
C20 C25 H25B 109.6
C16 C25 H25B 109.6
H25A C25 H25B 108.1
C2' N1' C9' 112.3(8)
C2' N1' Rh1 112.3(6)
C9' N1' Rh1 135.4(7)
N1' C2' C10' 118.1(9)
N1' C2' S3' 113.7(7)
C10' C2' S3' 128.2(7)
C4' S3' C2' 90.6(5)
C5' C4' C9' 118.9(9)
C5' C4' S3' 129.8(8)
C9' C4' S3' 111.2(7)
C6' C5' C4' 119.7(10)
C6' C5' H5' 120.2
C4' C5' H5' 120.2
C5' C6' C7' 122.5(10)
C5' C6' H6' 118.7
C7' C6' H6' 118.7
C8' C7' C6' 116.5(9)
C8' C7' C16' 124.3(10)
C6' C7' C16' 119.0(10)
C9' C8' C7' 120.0(10)
C9' C8' H8' 120.0
C7' C8' H8' 120.0
C8' C9' N1' 125.5(9)
C8' C9' C4' 122.3(9)
N1' C9' C4' 112.2(8)
C15' C10' C11' 120.6(9)
C15' C10' C2' 125.3(9)
C11' C10' C2' 114.1(8)
C12' C11' C10' 117.2(8)
C12' C11' Rh1 128.8(8)
C10' C11' Rh1 114.0(6)
C13' C12' C11' 121.4(10)
C13' C12' H12' 119.3
C11' C12' H12' 119.3
C12' C13' C14' 122.4(9)
C12' C13' H13' 118.8
C14' C13' H13' 118.8
C13' C14' C15' 117.1(9)
C13' C14' H14' 121.5
C15' C14' H14' 121.5
C10' C15' C14' 121.4(10)
C10' C15' H15' 119.3
C14' C15' H15' 119.3
C7' C16' C24' 114.0(10)
C7' C16' C23' 111.3(9)
C24' C16' C23' 108.2(12)
C7' C16' C17' 108.3(10)
C24' C16' C17' 108.5(12)
C23' C16' C17' 106.3(10)
C18' C17' C16' 110.1(12)
C18' C17' H17Y 109.6
C16' C17' H17Y 109.6
C18' C17' H17Z 109.6
C16' C17' H17Z 109.6
H17Y C17' H17Z 108.1
C19' C18' C25' 107.6(16)
C19' C18' C17' 107.9(14)
C25' C18' C17' 111.1(14)
C19' C18' H18' 110.1
C25' C18' H18' 110.1
C17' C18' H18' 110.1
C18' C19' C20' 113.0(15)
C18' C19' H19Y 109.0
C20' C19' H19Y 109.0
C18' C19' H19Z 109.0
C20' C19' H19Z 109.0
H19Y C19' H19Z 107.8
C19' C20' C21' 114.3(14)
C19' C20' C24' 111.5(14)
C21' C20' C24' 100.6(13)
C19' C20' H20' 110.0
C21' C20' H20' 110.0
C24' C20' H20' 110.0
C20' C21' C22' 111.9(13)
C20' C21' H21Y 109.2
C22' C21' H21Y 109.2
C20' C21' H21Z 109.2
C22' C21' H21Z 109.2
H21Y C21' H21Z 107.9
C25' C22' C23' 110.2(12)
C25' C22' C21' 105.0(12)
C23' C22' C21' 105.3(13)
C25' C22' H22' 112.0
C23' C22' H22' 112.0
C21' C22' H22' 112.0
C22' C23' C16' 112.4(11)
C22' C23' H23Y 109.1
C16' C23' H23Y 109.1
C22' C23' H23Z 109.1
C16' C23' H23Z 109.1
H23Y C23' H23Z 107.9
C16' C24' C20' 111.1(11)
C16' C24' H24Y 109.4
C20' C24' H24Y 109.4
C16' C24' H24Z 109.4
C20' C24' H24Z 109.4
H24Y C24' H24Z 108.0
C22' C25' C18' 113.4(12)
C22' C25' H25Y 108.9
C18' C25' H25Y 108.9
C22' C25' H25Z 108.9
C18' C25' H25Z 108.9
H25Y C25' H25Z 107.7
C10A Rh2 C11B 84.2(4)
C10A Rh2 N1B 95.3(4)
C11B Rh2 N1B 81.2(3)
C10A Rh2 N1A 80.0(4)
C11B Rh2 N1A 93.0(3)
N1B Rh2 N1A 173.0(3)
C10A Rh2 N10N 91.2(4)
C11B Rh2 N10N 174.8(4)
N1B Rh2 N10N 101.7(3)
N1A Rh2 N10N 83.8(3)
C10A Rh2 N7N 177.3(3)
C11B Rh2 N7N 97.9(3)
N1B Rh2 N7N 83.3(3)
N1A Rh2 N7N 101.6(3)
N10N Rh2 N7N 86.8(3)
C2A N1A C013 112.3(8)
C2A N1A Rh2 113.0(7)
C013 N1A Rh2 134.7(6)
N1A C2A C9A 118.2(9)
N1A C2A S3A 114.3(7)
C9A C2A S3A 127.5(8)
C2A S3A C4A 89.8(5)
C5A C4A C013 121.9(10)
C5A C4A S3A 128.4(8)
C013 C4A S3A 109.7(7)
C6A C5A C4A 117.2(9)
C6A C5A H5A 121.4
C4A C5A H5A 121.4
C5A C6A C7A 124.0(9)
C5A C6A H6A 118.0
C7A C6A H6A 118.0
C8A C7A C6A 117.0(8)
C8A C7A C15A 120.8(8)
C6A C7A C15A 122.2(8)
C013 C8A C7A 119.1(9)
C013 C8A H8A 120.5
C7A C8A H8A 120.5
C14A C9A C10A 123.2(9)
C14A C9A C2A 125.1(10)
C10A C9A C2A 111.7(8)
C9A C10A C11A 115.9(9)
C9A C10A Rh2 117.0(7)
C11A C10A Rh2 127.1(8)
C12A C11A C10A 121.9(9)
C12A C11A H11A 119.1
C10A C11A H11A 119.1
C11A C12A C13A 119.4(9)
C11A C12A H12A 120.3
C13A C12A H12A 120.3
C14A C13A C12A 120.1(9)
C14A C13A H13A 119.9
C12A C13A H13A 119.9
C13A C14A C9A 119.5(10)
C13A C14A H14A 120.2
C9A C14A H14A 120.2
C22A C15A C16A 111.4(9)
C22A C15A C7A 110.0(8)
C16A C15A C7A 111.1(8)
C22A C15A C23A 107.8(9)
C16A C15A C23A 110.4(9)
C7A C15A C23A 106.0(8)
C15A C16A C17A 109.1(9)
C15A C16A H16A 109.9
C17A C16A H16A 109.9
C15A C16A H16B 109.9
C17A C16A H16B 109.9
H16A C16A H16B 108.3
C25A C17A C18A 111.1(10)
C25A C17A C16A 109.3(9)
C18A C17A C16A 108.5(10)
C25A C17A H17E 109.3
C18A C17A H17E 109.3
C16A C17A H17E 109.3
C19A C18A C17A 109.2(10)
C19A C18A H18A 109.8
C17A C18A H18A 109.8
C19A C18A H18B 109.8
C17A C18A H18B 109.8
H18A C18A H18B 108.3
C18A C19A C20A 110.7(11)
C18A C19A C23A 110.2(11)
C20A C19A C23A 108.2(11)
C18A C19A H19E 109.2
C20A C19A H19E 109.2
C23A C19A H19E 109.2
C21A C20A C19A 111.3(10)
C21A C20A H20A 109.4
C19A C20A H20A 109.4
C21A C20A H20B 109.4
C19A C20A H20B 109.4
H20A C20A H20B 108.0
C20A C21A C22A 109.2(9)
C20A C21A C25A 109.7(10)
C22A C21A C25A 109.4(9)
C20A C21A H21E 109.5
C22A C21A H21E 109.5
C25A C21A H21E 109.5
C15A C22A C21A 109.6(9)
C15A C22A H22A 109.7
C21A C22A H22A 109.7
C15A C22A H22B 109.7
C21A C22A H22B 109.7
H22A C22A H22B 108.2
C19A C23A C15A 106.8(10)
C19A C23A H23E 110.4
C15A C23A H23E 110.4
C19A C23A H23F 110.4
C15A C23A H23F 110.4
H23E C23A H23F 108.6
C17A C25A C21A 108.5(9)
C17A C25A H25E 110.0
C21A C25A H25E 110.0
C17A C25A H25F 110.0
C21A C25A H25F 110.0
H25E C25A H25F 108.4
C2B N1B C9B 112.5(8)
C2B N1B Rh2 113.4(6)
C9B N1B Rh2 134.1(6)
N1B C2B C10B 117.5(9)
N1B C2B S3B 114.3(7)
C10B C2B S3B 128.2(8)
C2B S3B C4B 89.6(5)
C9B C4B C5B 121.4(9)
C9B C4B S3B 109.4(7)
C5B C4B S3B 129.2(8)
C6B C5B C4B 117.2(9)
C6B C5B H5B 121.4
C4B C5B H5B 121.4
C5B C6B C7B 123.6(9)
C5B C6B H6B 118.2
C7B C6B H6B 118.2
C8B C7B C6B 117.4(10)
C8B C7B C16B 121.9(9)
C6B C7B C16B 120.7(8)
C9B C8B C7B 120.7(9)
C9B C8B H8B 119.6
C7B C8B H8B 119.6
N1B C9B C4B 114.3(8)
N1B C9B C8B 126.1(8)
C4B C9B C8B 119.6(8)
C15B C10B C11B 122.1(8)
C15B C10B C2B 124.6(9)
C11B C10B C2B 113.2(9)
C12B C11B C10B 115.4(9)
C12B C11B Rh2 130.1(8)
C10B C11B Rh2 114.5(6)
C13B C12B C11B 121.6(9)
C13B C12B H11B 119.2
C11B C12B H11B 119.2
C12B C13B C14B 122.0(10)
C12B C13B H12B 119.0
C14B C13B H12B 119.0
C15B C14B C13B 119.8(10)
C15B C14B H13B 120.1
C13B C14B H13B 120.1
C14B C15B C10B 118.9(10)
C14B C15B H14B 120.5
C10B C15B H14B 120.5
C23B C16B C17B 108.3(8)
C23B C16B C7B 111.8(8)
C17B C16B C7B 110.0(8)
C23B C16B C24B 108.2(8)
C17B C16B C24B 109.3(8)
C7B C16B C24B 109.1(8)
C16B C17B C18B 110.7(7)
C16B C17B H16C 109.5
C18B C17B H16C 109.5
C16B C17B H16D 109.5
C18B C17B H16D 109.5
H16C C17B H16D 108.1
C25B C18B C17B 108.6(8)
C25B C18B C19B 109.6(8)
C17B C18B C19B 108.6(8)
C25B C18B H17F 110.0
C17B C18B H17F 110.0
C19B C18B H17F 110.0
C20B C19B C18B 110.1(8)
C20B C19B H18C 109.6
C18B C19B H18C 109.6
C20B C19B H18D 109.6
C18B C19B H18D 109.6
H18C C19B H18D 108.2
C19B C20B C24B 109.9(8)
C19B C20B C21B 109.3(9)
C24B C20B C21B 109.7(9)
C19B C20B H19F 109.3
C24B C20B H19F 109.3
C21B C20B H19F 109.3
C20B C21B C22B 109.0(9)
C20B C21B H20C 109.9
C22B C21B H20C 109.9
C20B C21B H20D 109.9
C22B C21B H20D 109.9
H20C C21B H20D 108.3
C25B C22B C21B 109.8(9)
C25B C22B C23B 109.0(9)
C21B C22B C23B 109.5(9)
C25B C22B H21F 109.5
C21B C22B H21F 109.5
C23B C22B H21F 109.5
C16B C23B C22B 110.7(9)
C16B C23B H22C 109.5
C22B C23B H22C 109.5
C16B C23B H22D 109.5
C22B C23B H22D 109.5
H22C C23B H22D 108.1
C20B C24B C16B 110.6(8)
C20B C24B H23G 109.5
C16B C24B H23G 109.5
C20B C24B H23H 109.5
C16B C24B H23H 109.5
H23G C24B H23H 108.1
C18B C25B C22B 109.3(9)
C18B C25B H24E 109.8
C22B C25B H24E 109.8
C18B C25B H24F 109.8
C22B C25B H24F 109.8
H24E C25B H24F 108.3
C2N N1N Rh1 172.7(8)
N1N C2N C3N 178.6(14)
C2N C3N H3NA 109.5
C2N C3N H3NB 109.5
H3NA C3N H3NB 109.5
C2N C3N H3NC 109.5
H3NA C3N H3NC 109.5
H3NB C3N H3NC 109.5
C5N N4N Rh1 171.7(8)
N4N C5N C6N 178.8(11)
C5N C6N H6NA 109.5
C5N C6N H6NB 109.5
H6NA C6N H6NB 109.5
C5N C6N H6NC 109.5
H6NA C6N H6NC 109.5
H6NB C6N H6NC 109.5
C8N N7N Rh2 166.8(8)
N7N C8N C9N 178.2(13)
C8N C9N H9NA 109.5
C8N C9N H9NB 109.5
H9NA C9N H9NB 109.5
C8N C9N H9NC 109.5
H9NA C9N H9NC 109.5
H9NB C9N H9NC 109.5
C11N N10N Rh2 159.7(9)
N10N C11N C12N 177.6(14)
C11N C12N H12C 109.5
C11N C12N H12D 109.5
H12C C12N H12D 109.5
C11N C12N H12E 109.5
H12C C12N H12E 109.5
H12D C12N H12E 109.5
Cl2 C02V Cl1 111.9(9)
Cl2 C02V H02A 109.2
Cl1 C02V H02A 109.2
Cl2 C02V H02B 109.2
Cl1 C02V H02B 109.2
H02A C02V H02B 107.9
F5 P1 F6 91.7(10)
F5 P1 F2 90.8(11)
F6 P1 F2 177.3(12)
F5 P1 F1 90.0(10)
F6 P1 F1 90.3(10)
F2 P1 F1 90.7(10)
F5 P1 F4 89.6(11)
F6 P1 F4 90.1(10)
F2 P1 F4 88.9(10)
F1 P1 F4 179.5(13)
F5 P1 F3 178.2(12)
F6 P1 F3 90.1(11)
F2 P1 F3 87.4(10)
F1 P1 F3 89.9(11)
F4 P1 F3 90.5(10)
F5Q P1Q F6Q 86.0(11)
F5Q P1Q F2Q 88.6(12)
F6Q P1Q F2Q 174.3(13)
F5Q P1Q F4Q 90.1(14)
F6Q P1Q F4Q 92.9(13)
F2Q P1Q F4Q 88.9(12)
F5Q P1Q F3Q 176.4(15)
F6Q P1Q F3Q 90.6(13)
F2Q P1Q F3Q 94.8(13)
F4Q P1Q F3Q 89.0(12)
F5Q P1Q F1Q 90.8(13)
F6Q P1Q F1Q 88.7(13)
F2Q P1Q F1Q 89.6(12)
F4Q P1Q F1Q 178.2(14)
F3Q P1Q F1Q 90.2(14)
F10 P2 F9 97.9(11)
F10 P2 F7 89.1(11)
F9 P2 F7 88.5(9)
F10 P2 F11 88.6(10)
F9 P2 F11 91.0(9)
F7 P2 F11 177.6(14)
F10 P2 F12 94.6(12)
F9 P2 F12 167.4(14)
F7 P2 F12 90.7(10)
F11 P2 F12 90.3(9)
F10 P2 F8 176.5(11)
F9 P2 F8 85.1(10)
F7 P2 F8 92.6(11)
F11 P2 F8 89.7(10)
F12 P2 F8 82.4(11)
F7A P2A F10A 88.2(12)
F7A P2A F9A 92.2(14)
F10A P2A F9A 95.4(14)
F7A P2A F8A 93.3(12)
F10A P2A F8A 177.4(15)
F9A P2A F8A 86.6(13)
F7A P2A F11A 174.0(15)
F10A P2A F11A 86.2(12)
F9A P2A F11A 86.3(14)
F8A P2A F11A 92.4(13)
F7A P2A F12A 91.8(13)
F10A P2A F12A 88.5(13)
F9A P2A F12A 174.5(18)
F8A P2A F12A 89.3(13)
F11A P2A F12A 90.1(14)

loop_
_geom_bond_atom_site_label_1
_geom_bond_atom_site_label_2
_geom_bond_distance
Rh1 C11' 1.988(9)
Rh1 C11 2.014(9)
Rh1 N1 2.044(8)
Rh1 N1' 2.056(8)
Rh1 N1N 2.161(7)
Rh1 N4N 2.182(9)
N1 C2 1.334(12)
N1 C9 1.422(12)
C2 C10 1.442(12)
C2 S3 1.712(11)
S3 C4 1.752(11)
C4 C5 1.371(14)
C4 C9 1.418(13)
C5 C6 1.349(13)
C5 H5 0.9500
C6 C7 1.414(13)
C6 H6 0.9500
C7 C8 1.403(12)
C7 C16 1.501(12)
C8 C9 1.364(12)
C8 H8 0.9500
C10 C15 1.361(13)
C10 C11 1.406(13)
C11 C12 1.392(13)
C12 C13 1.391(13)
C12 H12 0.9500
C013 N1A 1.391(12)
C013 C4A 1.392(13)
C013 C8A 1.400(13)
C13 C14 1.374(14)
C13 H13 0.9500
C14 C15 1.406(14)
C14 H14 0.9500
C15 H15 0.9500
C16 C23 1.539(14)
C16 C17 1.544(13)
C16 C25 1.555(12)
C17 C18 1.554(13)
C17 H17A 0.9900
C17 H17B 0.9900
C18 C19 1.498(14)
C18 C24 1.517(16)
C18 H18 1.0000
C19 C20 1.546(14)
C19 H19A 0.9900
C19 H19B 0.9900
C20 C25 1.523(13)
C20 C21 1.532(14)
C20 H20 1.0000
C21 C22 1.531(14)
C21 H21A 0.9900
C21 H21B 0.9900
C22 C24 1.518(15)
C22 C23 1.524(14)
C22 H22 1.0000
C23 H23A 0.9900
C23 H23B 0.9900
C24 H24A 0.9900
C24 H24B 0.9900
C25 H25A 0.9900
C25 H25B 0.9900
N1' C2' 1.348(12)
N1' C9' 1.394(12)
C2' C10' 1.419(12)
C2' S3' 1.722(10)
S3' C4' 1.713(10)
C4' C5' 1.386(13)
C4' C9' 1.413(13)
C5' C6' 1.345(15)
C5' H5' 0.9500
C6' C7' 1.471(14)
C6' H6' 0.9500
C7' C8' 1.389(13)
C7' C16' 1.471(14)
C8' C9' 1.371(12)
C8' H8' 0.9500
C10' C15' 1.392(13)
C10' C11' 1.417(13)
C11' C12' 1.391(13)
C12' C13' 1.369(12)
C12' H12' 0.9500
C13' C14' 1.392(14)
C13' H13' 0.9500
C14' C15' 1.395(14)
C14' H14' 0.9500
C15' H15' 0.9500
C16' C24' 1.512(16)
C16' C23' 1.562(18)
C16' C17' 1.574(17)
C17' C18' 1.571(19)
C17' H17Y 0.9900
C17' H17Z 0.9900
C18' C19' 1.43(2)
C18' C25' 1.54(2)
C18' H18' 1.0000
C19' C20' 1.47(2)
C19' H19Y 0.9900
C19' H19Z 0.9900
C20' C21' 1.47(2)
C20' C24' 1.586(18)
C20' H20' 1.0000
C21' C22' 1.61(2)
C21' H21Y 0.9900
C21' H21Z 0.9900
C22' C25' 1.49(2)
C22' C23' 1.537(16)
C22' H22' 1.0000
C23' H23Y 0.9900
C23' H23Z 0.9900
C24' H24Y 0.9900
C24' H24Z 0.9900
C25' H25Y 0.9900
C25' H25Z 0.9900
Rh2 C10A 1.964(9)
Rh2 C11B 1.969(9)
Rh2 N1B 2.058(7)
Rh2 N1A 2.060(8)
Rh2 N10N 2.146(8)
Rh2 N7N 2.194(8)
N1A C2A 1.330(12)
C2A C9A 1.439(13)
C2A S3A 1.726(11)
S3A C4A 1.760(11)
C4A C5A 1.385(13)
C5A C6A 1.371(13)
C5A H5A 0.9500
C6A C7A 1.424(12)
C6A H6A 0.9500
C7A C8A 1.421(12)
C7A C15A 1.521(13)
C8A H8A 0.9500
C9A C14A 1.390(14)
C9A C10A 1.401(13)
C10A C11A 1.418(13)
C11A C12A 1.393(13)
C11A H11A 0.9500
C12A C13A 1.409(14)
C12A H12A 0.9500
C13A C14A 1.373(14)
C13A H13A 0.9500
C14A H14A 0.9500
C15A C22A 1.505(14)
C15A C16A 1.514(14)
C15A C23A 1.580(15)
C16A C17A 1.554(14)
C16A H16A 0.9900
C16A H16B 0.9900
C17A C25A 1.519(16)
C17A C18A 1.541(18)
C17A H17E 1.0000
C18A C19A 1.506(19)
C18A H18A 0.9900
C18A H18B 0.9900
C19A C20A 1.509(17)
C19A C23A 1.568(15)
C19A H19E 1.0000
C20A C21A 1.491(16)
C20A H20A 0.9900
C20A H20B 0.9900
C21A C22A 1.540(14)
C21A C25A 1.544(15)
C21A H21E 1.0000
C22A H22A 0.9900
C22A H22B 0.9900
C23A H23E 0.9900
C23A H23F 0.9900
C25A H25E 0.9900
C25A H25F 0.9900
N1B C2B 1.319(11)
N1B C9B 1.383(11)
C2B C10B 1.447(12)
C2B S3B 1.732(10)
S3B C4B 1.759(9)
C4B C9B 1.388(13)
C4B C5B 1.396(13)
C5B C6B 1.375(13)
C5B H5B 0.9500
C6B C7B 1.399(13)
C6B H6B 0.9500
C7B C8B 1.393(13)
C7B C16B 1.527(14)
C8B C9B 1.391(12)
C8B H8B 0.9500
C10B C15B 1.397(13)
C10B C11B 1.425(13)
C11B C12B 1.395(12)
C12B C13B 1.356(13)
C12B H11B 0.9500
C13B C14B 1.371(14)
C13B H12B 0.9500
C14B C15B 1.362(14)
C14B H13B 0.9500
C15B H14B 0.9500
C16B C23B 1.512(14)
C16B C17B 1.522(12)
C16B C24B 1.541(12)
C17B C18B 1.548(13)
C17B H16C 0.9900
C17B H16D 0.9900
C18B C25B 1.524(15)
C18B C19B 1.550(14)
C18B H17F 1.0000
C19B C20B 1.505(14)
C19B H18C 0.9900
C19B H18D 0.9900
C20B C24B 1.523(14)
C20B C21B 1.529(15)
C20B H19F 1.0000
C21B C22B 1.535(15)
C21B H20C 0.9900
C21B H20D 0.9900
C22B C25B 1.526(15)
C22B C23B 1.550(14)
C22B H21F 1.0000
C23B H22C 0.9900
C23B H22D 0.9900
C24B H23G 0.9900
C24B H23H 0.9900
C25B H24E 0.9900
C25B H24F 0.9900
N1N C2N 1.113(12)
C2N C3N 1.491(15)
C3N H3NA 0.9800
C3N H3NB 0.9800
C3N H3NC 0.9800
N4N C5N 1.143(12)
C5N C6N 1.436(14)
C6N H6NA 0.9800
C6N H6NB 0.9800
C6N H6NC 0.9800
N7N C8N 1.113(11)
C8N C9N 1.448(13)
C9N H9NA 0.9800
C9N H9NB 0.9800
C9N H9NC 0.9800
N10N C11N 1.106(14)
C11N C12N 1.539(18)
C12N H12C 0.9800
C12N H12D 0.9800
C12N H12E 0.9800
C02V Cl2 1.710(17)
C02V Cl1 1.744(14)
C02V H02A 0.9900
C02V H02B 0.9900
P1 F5 1.560(16)
P1 F6 1.570(14)
P1 F2 1.601(15)
P1 F1 1.606(15)
P1 F4 1.617(16)
P1 F3 1.617(16)
P1Q F5Q 1.574(18)
P1Q F6Q 1.585(16)
P1Q F2Q 1.606(17)
P1Q F4Q 1.608(18)
P1Q F3Q 1.611(18)
P1Q F1Q 1.620(19)
P2 F10 1.545(15)
P2 F9 1.582(13)
P2 F7 1.585(13)
P2 F11 1.596(13)
P2 F12 1.623(14)
P2 F8 1.683(16)
P2A F7A 1.579(16)
P2A F10A 1.586(17)
P2A F9A 1.588(17)
P2A F8A 1.598(18)
P2A F11A 1.610(17)
P2A F12A 1.620(17)

loop_
_geom_torsion_atom_site_label_1
_geom_torsion_atom_site_label_2
_geom_torsion_atom_site_label_3
_geom_torsion_atom_site_label_4
_geom_torsion
C9 N1 C2 C10 178.3(8)
Rh1 N1 C2 C10 -2.9(11)
C9 N1 C2 S3 -0.9(10)
Rh1 N1 C2 S3 177.9(4)
N1 C2 S3 C4 0.4(7)
C10 C2 S3 C4 -178.7(10)
C2 S3 C4 C5 176.9(11)
C2 S3 C4 C9 0.3(7)
C9 C4 C5 C6 -0.9(15)
S3 C4 C5 C6 -177.3(8)
C4 C5 C6 C7 0.8(16)
C5 C6 C7 C8 -0.1(15)
C5 C6 C7 C16 -179.9(9)
C6 C7 C8 C9 -0.5(14)
C16 C7 C8 C9 179.3(8)
C7 C8 C9 C4 0.3(14)
C7 C8 C9 N1 178.3(9)
C5 C4 C9 C8 0.4(15)
S3 C4 C9 C8 177.4(7)
C5 C4 C9 N1 -177.9(9)
S3 C4 C9 N1 -0.8(10)
C2 N1 C9 C8 -177.0(9)
Rh1 N1 C9 C8 4.5(14)
C2 N1 C9 C4 1.1(11)
Rh1 N1 C9 C4 -177.4(6)
N1 C2 C10 C15 -177.7(8)
S3 C2 C10 C15 1.4(15)
N1 C2 C10 C11 0.8(13)
S3 C2 C10 C11 179.8(6)
C15 C10 C11 C12 -1.5(13)
C2 C10 C11 C12 180.0(8)
C15 C10 C11 Rh1 -179.8(7)
C2 C10 C11 Rh1 1.7(10)
C10 C11 C12 C13 1.9(13)
Rh1 C11 C12 C13 179.8(6)
C11 C12 C13 C14 -1.2(14)
C12 C13 C14 C15 0.1(14)
C11 C10 C15 C14 0.5(14)
C2 C10 C15 C14 178.8(9)
C13 C14 C15 C10 0.3(14)
C8 C7 C16 C23 -10.0(13)
C6 C7 C16 C23 169.8(9)
C8 C7 C16 C17 109.4(10)
C6 C7 C16 C17 -70.8(11)
C8 C7 C16 C25 -132.0(9)
C6 C7 C16 C25 47.8(12)
C7 C16 C17 C18 -179.9(8)
C23 C16 C17 C18 -57.8(10)
C25 C16 C17 C18 58.9(10)
C16 C17 C18 C19 -60.9(11)
C16 C17 C18 C24 59.0(11)
C24 C18 C19 C20 -58.1(11)
C17 C18 C19 C20 60.4(11)
C18 C19 C20 C25 -61.3(11)
C18 C19 C20 C21 59.3(11)
C25 C20 C21 C22 60.7(11)
C19 C20 C21 C22 -59.5(11)
C20 C21 C22 C24 60.1(11)
C20 C21 C22 C23 -60.5(11)
C24 C22 C23 C16 -61.4(11)
C21 C22 C23 C16 59.9(12)
C7 C16 C23 C22 179.4(9)
C17 C16 C23 C22 58.8(11)
C25 C16 C23 C22 -57.0(10)
C19 C18 C24 C22 58.3(11)
C17 C18 C24 C22 -60.1(11)
C23 C22 C24 C18 62.0(11)
C21 C22 C24 C18 -59.4(12)
C21 C20 C25 C16 -60.3(11)
C19 C20 C25 C16 60.1(10)
C7 C16 C25 C20 -178.7(8)
C23 C16 C25 C20 57.4(10)
C17 C16 C25 C20 -58.6(10)
C9' N1' C2' C10' 178.5(8)
Rh1 N1' C2' C10' -1.4(10)
C9' N1' C2' S3' -0.6(10)
Rh1 N1' C2' S3' 179.5(4)
N1' C2' S3' C4' -0.5(7)
C10' C2' S3' C4' -179.5(9)
C2' S3' C4' C5' 176.9(10)
C2' S3' C4' C9' 1.4(8)
C9' C4' C5' C6' -1.9(14)
S3' C4' C5' C6' -177.1(8)
C4' C5' C6' C7' -1.0(15)
C5' C6' C7' C8' 2.2(14)
C5' C6' C7' C16' 177.5(10)
C6' C7' C8' C9' -0.5(14)
C16' C7' C8' C9' -175.5(10)
C7' C8' C9' N1' 179.7(9)
C7' C8' C9' C4' -2.3(15)
C2' N1' C9' C8' 179.9(9)
Rh1 N1' C9' C8' -0.3(15)
C2' N1' C9' C4' 1.7(11)
Rh1 N1' C9' C4' -178.4(7)
C5' C4' C9' C8' 3.6(14)
S3' C4' C9' C8' 179.7(8)
C5' C4' C9' N1' -178.1(8)
S3' C4' C9' N1' -2.1(10)
N1' C2' C10' C15' -179.2(9)
S3' C2' C10' C15' -0.2(14)
N1' C2' C10' C11' 0.2(12)
S3' C2' C10' C11' 179.2(7)
C15' C10' C11' C12' -1.2(13)
C2' C10' C11' C12' 179.3(8)
C15' C10' C11' Rh1 -179.5(7)
C2' C10' C11' Rh1 1.1(10)
C10' C11' C12' C13' 2.1(13)
Rh1 C11' C12' C13' -180.0(7)
C11' C12' C13' C14' -2.5(14)
C12' C13' C14' C15' 1.8(14)
C11' C10' C15' C14' 0.7(14)
C2' C10' C15' C14' -179.9(9)
C13' C14' C15' C10' -1.0(15)
C8' C7' C16' C24' -139.1(13)
C6' C7' C16' C24' 46.0(17)
C8' C7' C16' C23' -16.4(15)
C6' C7' C16' C23' 168.7(10)
C8' C7' C16' C17' 100.1(13)
C6' C7' C16' C17' -74.8(12)
C7' C16' C17' C18' -178.0(12)
C24' C16' C17' C18' 57.8(15)
C23' C16' C17' C18' -58.3(14)
C16' C17' C18' C19' -61.8(19)
C16' C17' C18' C25' 55.9(17)
C25' C18' C19' C20' -57.7(17)
C17' C18' C19' C20' 62(2)
C18' C19' C20' C21' 54.9(19)
C18' C19' C20' C24' -58.3(19)
C19' C20' C21' C22' -50.3(17)
C24' C20' C21' C22' 69.3(16)
C20' C21' C22' C25' 51.3(17)
C20' C21' C22' C23' -65.1(17)
C25' C22' C23' C16' -59.2(16)
C21' C22' C23' C16' 53.6(16)
C7' C16' C23' C22' 178.6(11)
C24' C16' C23' C22' -55.5(15)
C17' C16' C23' C22' 60.9(14)
C7' C16' C24' C20' -173.2(13)
C23' C16' C24' C20' 62.4(17)
C17' C16' C24' C20' -52.5(18)
C19' C20' C24' C16' 52.7(19)
C21' C20' C24' C16' -68.9(18)
C23' C22' C25' C18' 54.2(18)
C21' C22' C25' C18' -58.8(16)
C19' C18' C25' C22' 64.2(16)
C17' C18' C25' C22' -53.7(19)
C4A C013 N1A C2A -1.9(12)
C8A C013 N1A C2A 179.1(9)
C4A C013 N1A Rh2 177.1(7)
C8A C013 N1A Rh2 -1.9(14)
C013 N1A C2A C9A -178.8(9)
Rh2 N1A C2A C9A 2.0(12)
C013 N1A C2A S3A 2.0(11)
Rh2 N1A C2A S3A -177.2(5)
N1A C2A S3A C4A -1.2(8)
C9A C2A S3A C4A 179.6(10)
N1A C013 C4A C5A 178.7(8)
C8A C013 C4A C5A -2.3(14)
N1A C013 C4A S3A 0.9(10)
C8A C013 C4A S3A -180.0(7)
C2A S3A C4A C5A -177.4(10)
C2A S3A C4A C013 0.1(7)
C013 C4A C5A C6A 1.5(14)
S3A C4A C5A C6A 178.7(8)
C4A C5A C6A C7A 1.1(14)
C5A C6A C7A C8A -2.7(14)
C5A C6A C7A C15A 179.8(9)
N1A C013 C8A C7A 179.5(9)
C4A C013 C8A C7A 0.6(14)
C6A C7A C8A C013 1.8(13)
C15A C7A C8A C013 179.3(8)
N1A C2A C9A C14A 179.9(10)
S3A C2A C9A C14A -1.0(16)
N1A C2A C9A C10A -0.9(13)
S3A C2A C9A C10A 178.2(8)
C14A C9A C10A C11A 0.0(14)
C2A C9A C10A C11A -179.2(9)
C14A C9A C10A Rh2 178.5(8)
C2A C9A C10A Rh2 -0.7(11)
C9A C10A C11A C12A -0.3(14)
Rh2 C10A C11A C12A -178.7(8)
C10A C11A C12A C13A 1.3(16)
C11A C12A C13A C14A -1.9(16)
C12A C13A C14A C9A 1.6(16)
C10A C9A C14A C13A -0.6(16)
C2A C9A C14A C13A 178.5(10)
C8A C7A C15A C22A -118.6(10)
C6A C7A C15A C22A 58.8(12)
C8A C7A C15A C16A 5.2(13)
C6A C7A C15A C16A -177.4(9)
C8A C7A C15A C23A 125.2(10)
C6A C7A C15A C23A -57.4(12)
C22A C15A C16A C17A -58.7(12)
C7A C15A C16A C17A 178.3(9)
C23A C15A C16A C17A 61.0(12)
C15A C16A C17A C25A 60.0(13)
C15A C16A C17A C18A -61.3(13)
C25A C17A C18A C19A -57.9(12)
C16A C17A C18A C19A 62.2(13)
C17A C18A C19A C20A 56.8(13)
C17A C18A C19A C23A -62.9(13)
C18A C19A C20A C21A -59.2(13)
C23A C19A C20A C21A 61.6(14)
C19A C20A C21A C22A -60.3(13)
C19A C20A C21A C25A 59.5(12)
C16A C15A C22A C21A 58.6(12)
C7A C15A C22A C21A -177.7(9)
C23A C15A C22A C21A -62.6(12)
C20A C21A C22A C15A 61.0(13)
C25A C21A C22A C15A -59.1(12)
C18A C19A C23A C15A 59.9(13)
C20A C19A C23A C15A -61.2(14)
C22A C15A C23A C19A 62.7(12)
C16A C15A C23A C19A -59.2(13)
C7A C15A C23A C19A -179.6(10)
C18A C17A C25A C21A 58.4(11)
C16A C17A C25A C21A -61.3(13)
C20A C21A C25A C17A -58.8(11)
C22A C21A C25A C17A 61.0(12)
C9B N1B C2B C10B 178.1(8)
Rh2 N1B C2B C10B -2.1(10)
C9B N1B C2B S3B 0.6(10)
Rh2 N1B C2B S3B -179.5(4)
N1B C2B S3B C4B 0.1(7)
C10B C2B S3B C4B -177.1(8)
C2B S3B C4B C9B -0.8(7)
C2B S3B C4B C5B 179.8(10)
C9B C4B C5B C6B 0.3(15)
S3B C4B C5B C6B 179.6(7)
C4B C5B C6B C7B -1.8(14)
C5B C6B C7B C8B 2.6(13)
C5B C6B C7B C16B -178.2(8)
C6B C7B C8B C9B -1.9(12)
C16B C7B C8B C9B 178.9(8)
C2B N1B C9B C4B -1.3(12)
Rh2 N1B C9B C4B 178.9(7)
C2B N1B C9B C8B 179.2(8)
Rh2 N1B C9B C8B -0.5(15)
C5B C4B C9B N1B -179.2(9)
S3B C4B C9B N1B 1.3(11)
C5B C4B C9B C8B 0.2(14)
S3B C4B C9B C8B -179.2(7)
C7B C8B C9B N1B 180.0(8)
C7B C8B C9B C4B 0.6(13)
N1B C2B C10B C15B -178.5(8)
S3B C2B C10B C15B -1.5(14)
N1B C2B C10B C11B -0.1(12)
S3B C2B C10B C11B 177.0(7)
C15B C10B C11B C12B -1.2(13)
C2B C10B C11B C12B -179.7(8)
C15B C10B C11B Rh2 -179.2(7)
C2B C10B C11B Rh2 2.3(10)
C10B C11B C12B C13B 1.5(13)
Rh2 C11B C12B C13B 179.1(7)
C11B C12B C13B C14B -2.7(14)
C12B C13B C14B C15B 3.4(14)
C13B C14B C15B C10B -3.0(13)
C11B C10B C15B C14B 2.0(13)
C2B C10B C15B C14B -179.7(8)
C8B C7B C16B C23B -4.4(11)
C6B C7B C16B C23B 176.4(8)
C8B C7B C16B C17B -124.8(9)
C6B C7B C16B C17B 56.0(10)
C8B C7B C16B C24B 115.4(9)
C6B C7B C16B C24B -63.9(11)
C23B C16B C17B C18B 59.8(10)
C7B C16B C17B C18B -177.8(8)
C24B C16B C17B C18B -58.0(11)
C16B C17B C18B C25B -60.6(10)
C16B C17B C18B C19B 58.6(11)
C25B C18B C19B C20B 59.2(11)
C17B C18B C19B C20B -59.3(11)
C18B C19B C20B C24B 60.3(12)
C18B C19B C20B C21B -60.2(11)
C19B C20B C21B C22B 60.9(11)
C24B C20B C21B C22B -59.6(11)
C20B C21B C22B C25B -60.9(12)
C20B C21B C22B C23B 58.8(11)
C17B C16B C23B C22B -59.4(10)
C7B C16B C23B C22B 179.3(8)
C24B C16B C23B C22B 59.1(10)
C25B C22B C23B C16B 60.2(11)
C21B C22B C23B C16B -59.9(11)
C19B C20B C24B C16B -59.6(11)
C21B C20B C24B C16B 60.6(11)
C23B C16B C24B C20B -59.7(10)
C17B C16B C24B C20B 58.1(11)
C7B C16B C24B C20B 178.4(8)
C17B C18B C25B C22B 60.2(10)
C19B C18B C25B C22B -58.3(11)
C21B C22B C25B C18B 59.9(11)
C23B C22B C25B C18B -60.1(11)
